data_7027901
loop_
_publ_author_name
'Al-Ktaifani, Mahmoud M.'
'Hitchcock, Peter B.'
'Nixon, John F.'

_publ_section_title
;
 Facile insertion and halogen migration reactions of the
 hexaphosphapentaprismane cage P6C4tBu4 with zerovalent and divalent
 platinum complexes
;
_journal_issue 9
_journal_name_full 'Dalton Transactions'
_journal_page_first 1132
_journal_page_last 1135
_journal_paper_doi 10.1039/b719064f
_journal_year 2008
_chemical_compound_source 'synthesis as described'
_chemical_formula_moiety 'C23 H45 Cl2 P7 Pt1, 1/2(C4 H10 O)'
_chemical_formula_sum 'C25 H50 Cl2 O0.5 P7 Pt'
_chemical_formula_weight 841.43
_chemical_name_systematic
;
?
;
_space_group_IT_number 15
_symmetry_cell_setting monoclinic
_symmetry_Int_Tables_number 15
_symmetry_space_group_name_Hall '-C 2yc'
_symmetry_space_group_name_H-M 'C 1 2/c 1'
_atom_sites_solution_hydrogens geom
_atom_sites_solution_primary direct
_atom_sites_solution_secondary difmap
_audit_conform_dict_location ftp://ftp.iucr.org/cifdics/cif_core.dic
_audit_conform_dict_name cif_core.dic
_audit_conform_dict_version 2.1
_audit_creation_date 2001-09-26T11:15:36-00:00
_audit_creation_method 'WinGX routine CIF_UPDATE'
_cell_angle_alpha 90
_cell_angle_beta 94.772(8)
_cell_angle_gamma 90
_cell_formula_units_Z 8
_cell_length_a 22.241(6)
_cell_length_b 9.998(2)
_cell_length_c 30.941(8)
_cell_measurement_reflns_used 155493
_cell_measurement_temperature 173(2)
_cell_measurement_theta_max 21.967
_cell_measurement_theta_min 3.705
_cell_measurement_wavelength 0.71073
_cell_volume 6856(3)
_computing_cell_refinement 'HKL Scalepack (Otwinowski & Minor 1997)'
_computing_data_reduction 'HKL Denzo and Scalepack (Otwinowski & Minor 1997)'
_computing_molecular_graphics 'Ortep-3 for Windows (Farrugia, 1997)'
_computing_publication_material 'WinGX publication routines (Farrugia, 1999)'
_computing_structure_refinement 'SHELXL-97 (Sheldrick, 1997)'
_computing_structure_solution 'SHELXS-97 (Sheldrick, 1997)'
_diffrn_ambient_temperature 173(2)
_diffrn_measured_fraction_theta_full 0.913
_diffrn_measured_fraction_theta_max 0.913
_diffrn_measurement_device KappaCCD
_diffrn_measurement_method CCD
_diffrn_radiation_monochromator graphite
_diffrn_radiation_probe x-ray
_diffrn_radiation_type MoK\a
_diffrn_radiation_wavelength 0.71073
_diffrn_reflns_av_R_equivalents 0.09
_diffrn_reflns_av_unetI/netI 0.0964
_diffrn_reflns_limit_h_max 18
_diffrn_reflns_limit_h_min -23
_diffrn_reflns_limit_k_max 8
_diffrn_reflns_limit_k_min -9
_diffrn_reflns_limit_l_max 32
_diffrn_reflns_limit_l_min -24
_diffrn_reflns_number 10104
_diffrn_reflns_theta_full 21.93
_diffrn_reflns_theta_max 21.93
_diffrn_reflns_theta_min 3.76
_exptl_absorpt_coefficient_mu 4.593
_exptl_absorpt_correction_T_max 0.705
_exptl_absorpt_correction_T_min 0.604
_exptl_absorpt_correction_type multi-scan
_exptl_absorpt_process_details
;
[c.f. r.h. blessing, acta cryst. (1995), a51, 33-38]
;
_exptl_crystal_colour colourless
_exptl_crystal_density_diffrn 1.63
_exptl_crystal_density_method 'not measured'
_exptl_crystal_description needle
_exptl_crystal_F_000 3368
_exptl_crystal_size_max 0.3
_exptl_crystal_size_mid 0.05
_exptl_crystal_size_min 0.02
_refine_diff_density_max 1.44
_refine_diff_density_min -0.795
_refine_diff_density_rms 0.151
_refine_ls_extinction_method none
_refine_ls_goodness_of_fit_ref 1.107
_refine_ls_hydrogen_treatment constr
_refine_ls_matrix_type full
_refine_ls_number_parameters 306
_refine_ls_number_reflns 3811
_refine_ls_number_restraints 0
_refine_ls_restrained_S_all 1.107
_refine_ls_R_factor_all 0.1017
_refine_ls_R_factor_gt 0.0698
_refine_ls_shift/su_max 0.001
_refine_ls_shift/su_mean 0
_refine_ls_structure_factor_coef Fsqd
_refine_ls_weighting_details 'calc w=1/[\s^2^(Fo^2^)+(0.0168P)^2^+273.9670P] where P=(Fo^2^+2Fc^2^)/3'
_refine_ls_weighting_scheme calc
_refine_ls_wR_factor_gt 0.1356
_refine_ls_wR_factor_ref 0.1465
_reflns_number_gt 2849
_reflns_number_total 3811
_reflns_threshold_expression >2sigma(I)
_cod_data_source_file b719064fsup1.cif
_cod_data_source_block sep1901
_cod_original_cell_volume 6857(3)
_cod_original_sg_symbol_H-M C2/c
_cod_database_code 7027901

loop_
_symmetry_equiv_pos_as_xyz
'x, y, z'
'-x, y, -z+1/2'
'x+1/2, y+1/2, z'
'-x+1/2, y+1/2, -z+1/2'
'-x, -y, -z'
'x, -y, z-1/2'
'-x+1/2, -y+1/2, -z'
'x+1/2, -y+1/2, z-1/2'

loop_
_atom_site_label
_atom_site_type_symbol
_atom_site_fract_x
_atom_site_fract_y
_atom_site_fract_z
_atom_site_U_iso_or_equiv
_atom_site_adp_type
_atom_site_occupancy
_atom_site_symmetry_multiplicity
_atom_site_calc_flag
_atom_site_refinement_flags
Pt Pt 0.31709(3) 0.67610(7) 0.68681(2) 0.0413(3) Uani 1 1 d .
Cl1 Cl 0.4353(2) 0.4149(5) 0.71485(15) 0.0632(15) Uani 1 1 d .
Cl2 Cl 0.3518(2) 0.7018(5) 0.76122(13) 0.0568(14) Uani 1 1 d .
P1 P 0.3827(2) 0.5158(5) 0.66803(14) 0.0415(12) Uani 1 1 d .
P2 P 0.3300(2) 0.3527(5) 0.63882(15) 0.0467(13) Uani 1 1 d .
P3 P 0.4336(2) 0.4474(5) 0.57914(15) 0.0428(13) Uani 1 1 d .
P4 P 0.2847(2) 0.6465(4) 0.61417(14) 0.0418(12) Uani 1 1 d .
P5 P 0.3724(2) 0.6791(5) 0.59023(14) 0.0452(12) Uani 1 1 d .
P6 P 0.3133(2) 0.4096(5) 0.55308(15) 0.0446(13) Uani 1 1 d .
P7 P 0.2513(2) 0.8494(5) 0.69495(15) 0.0458(13) Uani 1 1 d .
C1 C 0.4298(8) 0.5705(16) 0.6259(5) 0.040(5) Uani 1 1 d .
C2 C 0.3736(7) 0.3212(17) 0.5893(5) 0.040(4) Uani 1 1 d .
C3 C 0.2764(8) 0.4616(16) 0.6037(5) 0.043(5) Uani 1 1 d .
C4 C 0.3712(8) 0.5446(16) 0.5482(5) 0.040(4) Uani 1 1 d .
C5 C 0.4908(8) 0.6416(17) 0.6405(5) 0.044(5) Uani 1 1 d .
C6 C 0.5412(8) 0.543(2) 0.6535(6) 0.064(6) Uani 1 1 d .
H6A H 0.5781 0.5926 0.6628 0.096 Uiso 1 1 calc R
H6B H 0.5485 0.4864 0.6287 0.096 Uiso 1 1 calc R
H6C H 0.5296 0.4873 0.6774 0.096 Uiso 1 1 calc R
C7 C 0.4807(9) 0.737(2) 0.6780(6) 0.067(6) Uani 1 1 d .
H7A H 0.5181 0.786 0.6862 0.101 Uiso 1 1 calc R
H7B H 0.4691 0.6852 0.7029 0.101 Uiso 1 1 calc R
H7C H 0.4485 0.8003 0.6688 0.101 Uiso 1 1 calc R
C8 C 0.5123(8) 0.7236(17) 0.6029(6) 0.051(5) Uani 1 1 d .
H8A H 0.5193 0.6639 0.5787 0.076 Uiso 1 1 calc R
H8B H 0.5499 0.7698 0.6125 0.076 Uiso 1 1 calc R
H8C H 0.4814 0.7897 0.5934 0.076 Uiso 1 1 calc R
C9 C 0.3922(8) 0.175(2) 0.5831(5) 0.051(5) Uani 1 1 d .
C10 C 0.4389(10) 0.1360(18) 0.6176(6) 0.073(7) Uani 1 1 d .
H10A H 0.4226 0.1445 0.6459 0.109 Uiso 1 1 calc R
H10B H 0.4741 0.1945 0.6165 0.109 Uiso 1 1 calc R
H10C H 0.451 0.043 0.6132 0.109 Uiso 1 1 calc R
C11 C 0.3363(9) 0.0816(18) 0.5830(7) 0.073(7) Uani 1 1 d .
H11A H 0.3065 0.1077 0.5595 0.109 Uiso 1 1 calc R
H11B H 0.3185 0.0894 0.6108 0.109 Uiso 1 1 calc R
H11C H 0.3488 -0.0111 0.5788 0.109 Uiso 1 1 calc R
C12 C 0.4167(8) 0.1594(18) 0.5377(6) 0.060(5) Uani 1 1 d .
H12A H 0.4516 0.2183 0.5357 0.09 Uiso 1 1 calc R
H12B H 0.3851 0.1837 0.5151 0.09 Uiso 1 1 calc R
H12C H 0.4289 0.0664 0.5336 0.09 Uiso 1 1 calc R
C13 C 0.2096(10) 0.4169(18) 0.6046(6) 0.056(6) Uani 1 1 d .
C14 C 0.1698(9) 0.489(2) 0.5690(6) 0.069(6) Uani 1 1 d .
H14A H 0.1841 0.4686 0.5406 0.103 Uiso 1 1 calc R
H14B H 0.1722 0.5862 0.5739 0.103 Uiso 1 1 calc R
H14C H 0.1279 0.4598 0.5696 0.103 Uiso 1 1 calc R
C15 C 0.2007(8) 0.2683(19) 0.5969(8) 0.077(7) Uani 1 1 d .
H15A H 0.2246 0.2183 0.6196 0.115 Uiso 1 1 calc R
H15B H 0.214 0.2446 0.5685 0.115 Uiso 1 1 calc R
H15C H 0.1579 0.246 0.5978 0.115 Uiso 1 1 calc R
C16 C 0.1835(9) 0.451(2) 0.6479(6) 0.069(6) Uani 1 1 d .
H16A H 0.185 0.5485 0.6524 0.104 Uiso 1 1 calc R
H16B H 0.2073 0.4069 0.6718 0.104 Uiso 1 1 calc R
H16C H 0.1415 0.421 0.6471 0.104 Uiso 1 1 calc R
C17 C 0.3755(9) 0.5965(19) 0.5012(5) 0.050(5) Uani 1 1 d .
C18 C 0.3164(8) 0.660(2) 0.4856(6) 0.062(6) Uani 1 1 d .
H18A H 0.3173 0.6859 0.4551 0.093 Uiso 1 1 calc R
H18B H 0.3099 0.74 0.5031 0.093 Uiso 1 1 calc R
H18C H 0.2835 0.5964 0.4885 0.093 Uiso 1 1 calc R
C19 C 0.3871(9) 0.4764(18) 0.4706(5) 0.059(6) Uani 1 1 d .
H19A H 0.4264 0.436 0.4795 0.089 Uiso 1 1 calc R
H19B H 0.3871 0.5086 0.4406 0.089 Uiso 1 1 calc R
H19C H 0.3553 0.4094 0.4724 0.089 Uiso 1 1 calc R
C20 C 0.4258(8) 0.693(2) 0.4971(5) 0.060(6) Uani 1 1 d .
H20A H 0.4193 0.773 0.5144 0.089 Uiso 1 1 calc R
H20B H 0.4271 0.7186 0.4666 0.089 Uiso 1 1 calc R
H20C H 0.4642 0.6512 0.5075 0.089 Uiso 1 1 calc R
C21 C 0.2900(8) 0.9996(19) 0.7144(6) 0.062(6) Uani 1 1 d .
H21A H 0.2603 1.0665 0.7218 0.093 Uiso 1 1 calc R
H21B H 0.3138 1.0352 0.6918 0.093 Uiso 1 1 calc R
H21C H 0.3168 0.9784 0.7403 0.093 Uiso 1 1 calc R
C22 C 0.1999(9) 0.8275(19) 0.7358(6) 0.066(6) Uani 1 1 d .
H22A H 0.1696 0.7602 0.7262 0.1 Uiso 1 1 calc R
H22B H 0.1798 0.9126 0.7408 0.1 Uiso 1 1 calc R
H22C H 0.222 0.7975 0.7628 0.1 Uiso 1 1 calc R
C23 C 0.2034(9) 0.9044(19) 0.6480(6) 0.066(6) Uani 1 1 d .
H23A H 0.1825 0.9869 0.6551 0.1 Uiso 1 1 calc R
H23B H 0.1737 0.8348 0.6397 0.1 Uiso 1 1 calc R
H23C H 0.2282 0.9213 0.6238 0.1 Uiso 1 1 calc R
C24 C 0.5384(8) 0.0586(19) 0.7411(6) 0.057(5) Uiso 1 1 d .
C25 C 0.5534(7) 0.1016(14) 0.7096(5) 0.024(4) Uiso 1 1 d .

loop_
_atom_site_aniso_label
_atom_site_aniso_U_11
_atom_site_aniso_U_22
_atom_site_aniso_U_33
_atom_site_aniso_U_23
_atom_site_aniso_U_13
_atom_site_aniso_U_12
Pt 0.0478(5) 0.0432(4) 0.0331(4) -0.0037(4) 0.0049(3) 0.0030(4)
Cl1 0.071(4) 0.074(4) 0.043(3) 0.007(2) -0.003(3) 0.021(3)
Cl2 0.076(4) 0.064(3) 0.029(2) -0.011(2) -0.002(2) 0.006(3)
P1 0.049(3) 0.045(3) 0.030(3) 0.000(2) 0.002(2) 0.003(2)
P2 0.056(4) 0.042(3) 0.042(3) 0.004(2) 0.004(2) 0.000(2)
P3 0.048(4) 0.042(3) 0.038(3) -0.007(2) 0.006(2) 0.000(2)
P4 0.053(4) 0.042(3) 0.031(3) -0.003(2) 0.004(2) 0.005(2)
P5 0.059(4) 0.040(3) 0.038(3) -0.003(2) 0.013(2) -0.004(3)
P6 0.052(4) 0.044(3) 0.038(3) -0.008(2) 0.006(2) -0.004(2)
P7 0.055(4) 0.041(3) 0.043(3) -0.004(2) 0.010(2) 0.003(2)
C1 0.042(13) 0.046(12) 0.033(10) -0.016(8) 0.005(8) 0.002(9)
C2 0.049(12) 0.043(11) 0.029(9) 0.005(8) 0.000(8) -0.005(10)
C3 0.060(14) 0.044(11) 0.023(9) -0.006(8) -0.006(9) 0.000(10)
C4 0.048(13) 0.050(11) 0.022(9) -0.005(8) 0.009(8) 0.012(9)
C5 0.051(14) 0.042(12) 0.039(11) -0.013(8) 0.005(9) -0.001(9)
C6 0.040(14) 0.086(16) 0.064(14) -0.022(12) 0.000(10) 0.000(12)
C7 0.052(15) 0.081(15) 0.067(14) -0.032(12) -0.007(11) -0.018(11)
C8 0.035(13) 0.046(12) 0.071(14) -0.011(10) 0.000(10) -0.007(9)
C9 0.052(13) 0.060(13) 0.042(11) -0.017(10) 0.007(9) 0.013(11)
C10 0.11(2) 0.040(13) 0.066(14) 0.008(10) -0.009(13) 0.016(12)
C11 0.074(18) 0.038(13) 0.111(19) -0.022(11) 0.031(14) -0.015(11)
C12 0.058(14) 0.040(12) 0.082(15) -0.019(11) 0.003(11) 0.005(10)
C13 0.083(18) 0.049(13) 0.035(11) -0.010(9) 0.003(11) -0.007(11)
C14 0.060(16) 0.096(17) 0.050(13) -0.001(12) 0.002(11) -0.018(13)
C15 0.029(14) 0.067(15) 0.13(2) -0.024(13) -0.003(12) -0.021(10)
C16 0.049(15) 0.102(18) 0.059(14) -0.002(12) 0.013(11) -0.019(12)
C17 0.050(15) 0.061(13) 0.041(11) 0.007(9) 0.013(10) 0.002(11)
C18 0.063(15) 0.075(14) 0.050(12) 0.019(11) 0.010(10) 0.034(12)
C19 0.080(16) 0.062(13) 0.039(11) -0.016(10) 0.020(10) 0.014(11)
C20 0.068(15) 0.071(15) 0.043(11) 0.012(10) 0.017(10) 0.012(12)
C21 0.049(14) 0.065(14) 0.073(14) -0.018(11) 0.005(11) 0.008(11)
C22 0.074(15) 0.044(12) 0.086(15) -0.006(11) 0.038(12) -0.002(12)
C23 0.067(16) 0.063(14) 0.070(14) 0.009(11) 0.004(11) 0.039(12)

loop_
_atom_type_symbol
_atom_type_description
_atom_type_scat_dispersion_real
_atom_type_scat_dispersion_imag
_atom_type_scat_source
C C 0.0033 0.0016 'International Tables Vol C Tables 4.2.6.8 and 6.1.1.4'
H H 0 0 'International Tables Vol C Tables 4.2.6.8 and 6.1.1.4'
Cl Cl 0.1484 0.1585 'International Tables Vol C Tables 4.2.6.8 and 6.1.1.4'
P P 0.1023 0.0942 'International Tables Vol C Tables 4.2.6.8 and 6.1.1.4'
Pt Pt -1.7033 8.3905 'International Tables Vol C Tables 4.2.6.8 and 6.1.1.4'
O O 0.0106 0.006 'International Tables Vol C Tables 4.2.6.8 and 6.1.1.4'

loop_
_geom_angle_atom_site_label_1
_geom_angle_atom_site_label_2
_geom_angle_atom_site_label_3
_geom_angle
_geom_angle_site_symmetry_3
P1 Pt P7 171.13(16) .
P1 Pt P4 79.47(16) .
P7 Pt P4 93.02(16) .
P1 Pt Cl2 99.21(16) .
P7 Pt Cl2 88.32(16) .
P4 Pt Cl2 178.65(17) .
C1 P1 Cl1 109.0(6) .
C1 P1 P2 104.5(5) .
Cl1 P1 P2 100.5(3) .
C1 P1 Pt 113.0(6) .
Cl1 P1 Pt 120.4(2) .
P2 P1 Pt 107.6(2) .
C3 P2 C2 88.4(7) .
C3 P2 P1 95.7(6) .
C2 P2 P1 99.6(6) .
C2 P3 C4 85.9(7) .
C2 P3 C1 103.3(7) .
C4 P3 C1 88.6(7) .
C3 P4 P5 99.6(6) .
C3 P4 Pt 108.1(5) .
P5 P4 Pt 95.5(2) .
C4 P5 C1 87.9(7) .
C4 P5 P4 99.7(6) .
C1 P5 P4 106.8(6) .
C4 P6 C2 85.8(7) .
C4 P6 C3 102.4(7) .
C2 P6 C3 88.5(7) .
C22 P7 C21 100.4(9) .
C22 P7 C23 103.6(10) .
C21 P7 C23 104.3(9) .
C22 P7 Pt 115.9(7) .
C21 P7 Pt 111.9(6) .
C23 P7 Pt 118.6(6) .
C5 C1 P1 117.8(11) .
C5 C1 P3 114.8(11) .
P1 C1 P3 114.4(9) .
C5 C1 P5 115.0(12) .
P1 C1 P5 100.6(8) .
P3 C1 P5 89.9(7) .
C9 C2 P3 114.6(12) .
C9 C2 P6 123.8(11) .
P3 C2 P6 93.8(7) .
C9 C2 P2 114.6(11) .
P3 C2 P2 116.0(9) .
P6 C2 P2 90.9(8) .
C13 C3 P4 111.1(12) .
C13 C3 P2 112.5(12) .
P4 C3 P2 114.7(8) .
C13 C3 P6 114.6(11) .
P4 C3 P6 111.6(9) .
P2 C3 P6 91.2(8) .
C17 C4 P5 114.3(12) .
C17 C4 P6 114.2(12) .
P5 C4 P6 115.5(8) .
C17 C4 P3 123.2(12) .
P5 C4 P3 92.9(7) .
P6 C4 P3 94.0(8) .
C6 C5 C8 106.2(15) .
C6 C5 C7 110.7(15) .
C8 C5 C7 108.5(15) .
C6 C5 C1 112.6(14) .
C8 C5 C1 110.0(14) .
C7 C5 C1 108.8(14) .
C10 C9 C2 110.0(14) .
C10 C9 C11 110.9(17) .
C2 C9 C11 110.4(14) .
C10 C9 C12 110.3(16) .
C2 C9 C12 109.0(15) .
C11 C9 C12 106.2(15) .
C15 C13 C14 106.9(16) .
C15 C13 C16 107.6(17) .
C14 C13 C16 106.4(17) .
C15 C13 C3 113.0(16) .
C14 C13 C3 110.1(15) .
C16 C13 C3 112.4(14) .
C20 C17 C18 109.9(16) .
C20 C17 C4 113.7(15) .
C18 C17 C4 108.8(14) .
C20 C17 C19 106.3(15) .
C18 C17 C19 108.4(15) .
C4 C17 C19 109.7(14) .
C25 C24 C24 127.0(19) 2_656

loop_
_geom_bond_atom_site_label_1
_geom_bond_atom_site_label_2
_geom_bond_distance
_geom_bond_site_symmetry_2
Pt P1 2.275(5) .
Pt P7 2.295(5) .
Pt P4 2.322(4) .
Pt Cl2 2.380(4) .
Cl1 P1 2.050(6) .
P1 C1 1.823(17) .
P1 P2 2.162(7) .
P2 C3 1.892(17) .
P2 C2 1.907(16) .
P3 C2 1.881(17) .
P3 C4 1.888(16) .
P3 C1 1.907(15) .
P4 C3 1.883(17) .
P4 P5 2.168(7) .
P5 C4 1.869(16) .
P5 C1 1.948(17) .
P6 C4 1.881(18) .
P6 C2 1.893(16) .
P6 C3 1.900(17) .
P7 C22 1.788(17) .
P7 C21 1.809(19) .
P7 C23 1.814(18) .
C1 C5 1.56(2) .
C2 C9 1.54(2) .
C3 C13 1.55(2) .
C4 C17 1.55(2) .
C5 C6 1.52(2) .
C5 C8 1.53(2) .
C5 C7 1.53(2) .
C9 C10 1.48(2) .
C9 C11 1.55(2) .
C9 C12 1.56(2) .
C13 C15 1.51(2) .
C13 C14 1.54(3) .
C13 C16 1.54(2) .
C17 C20 1.49(2) .
C17 C18 1.50(2) .
C17 C19 1.57(2) .
C24 C25 1.14(2) .
C24 C24 1.84(4) 2_656
